data_2103243
loop_
_publ_author_name
'Dinnebier, Robert E.'
'Bernatowicz, Piotr'
'Helluy, Xavier'
'Sebald, Angelika'
'Wunschel, Markus'
'Fitch, Andy'
'van Smaalen, Sander'

_publ_section_title
;
 Structure of compounds <i>E</i>(SnMe~3~)~4~ (<i>E</i> = Si, Ge) as
 seen by high-resolution X-ray powder diffraction and solid-state NMR
;
_journal_issue 1
_journal_name_full 'Acta Crystallographica Section B'
_journal_page_first 52
_journal_page_last 61
_journal_paper_doi 10.1107/S0108768101016688
_journal_volume 58
_journal_year 2002
_chemical_formula_moiety 'Si1 Sn4 C12 H36'
_chemical_formula_structural Si(Sn(CH3)3)4
_chemical_formula_sum 'C12 H36 Si Sn4'
_chemical_formula_weight 683.3
_chemical_name_common tetrakis(trimethylstannyl)silane)
_chemical_name_systematic ?
_space_group_IT_number 2
_symmetry_cell_setting triclinic
_symmetry_space_group_name_Hall '-P 1'
_symmetry_space_group_name_H-M 'P -1'
_cell_angle_alpha 90.4769(4)
_cell_angle_beta 111.6724(4)
_cell_angle_gamma 89.9877(6)
_cell_formula_units_Z 2
_cell_length_a 9.92009(7)
_cell_length_b 14.51030(10)
_cell_length_c 9.13585(7)
_cell_measurement_temperature 295
_cell_volume 1222.038(16)
_computing_cell_refinement GSAS
_computing_structure_refinement GSAS
_computing_structure_solution DASH
_diffrn_ambient_temperature 295
_diffrn_measurement_device_type 'ESRF BBM16'
_diffrn_radiation_monochromator 'Si(111) double monochromator'
_diffrn_radiation_type synchrotron
_diffrn_radiation_wavelength .491213(2)
_exptl_absorpt_coefficient_mu 8.09
_exptl_absorpt_correction_type none
_refine_ls_goodness_of_fit_all 1.558
_refine_ls_hydrogen_treatment undef
_refine_ls_number_constraints 0
_refine_ls_number_parameters 55
_refine_ls_number_restraints 46
_refine_ls_shift/su_max .04
_refine_ls_structure_factor_coef Inet
_cod_data_source_file os0078.cif
_cod_data_source_block sisnme
_cod_original_cell_volume 1222.04(2)
_cod_original_formula_sum 'C12 H36 Si1 Sn4'
_cod_database_code 2103243

loop_
_symmetry_equiv_pos_site_id
_symmetry_equiv_pos_as_xyz
1 x,y,z
2 -x,-y,-z

loop_
_atom_site_label
_atom_site_fract_x
_atom_site_fract_y
_atom_site_fract_z
_atom_site_U_iso_or_equiv
_atom_site_occupancy
_atom_site_type_symbol
_atom_site_attached_hydrogens
Si1 .7645(5) .2509(4) .2435(6) .004(4) 1.0000 Si 0
Sn2 1.0211(2) .2495(2) .2364(3) .0601(4) 1.0000 Sn 0
Sn3 .7004(3) .0925(2) .3256(3) .0601(4) 1.0000 Sn 0
Sn4 .7435(3) .3693(2) .4387(4) .0601(4) 1.0000 Sn 0
Sn5 .5807(3) .2896(2) -.0300(3) .0601(4) 1.0000 Sn 0
C6 .789(2) .5060(7) .370(2) .132(3) 1.5000 C 3
C7 .9000(10) .3400(9) .6710(10) .132(3) 1.5000 C 3
C8 .5180(10) .3660(10) .439(2) .132(3) 1.5000 C 3
C9 .8500(10) .0617(8) .5630(10) .132(3) 1.5000 C 3
C10 .4740(10) .0970(8) .321(2) .132(3) 1.5000 C 3
C11 .720(2) -.0128(8) .164(2) .132(3) 1.5000 C 3
C12 .589(2) .1849(9) -.2000(10) .132(3) 1.5000 C 3
C13 .3600(10) .2940(10) -.022(2) .132(3) 1.5000 C 3
C14 .635(2) .4221(8) -.1030(10) .132(3) 1.5000 C 3
C15 1.1810(10) .2250(10) .4600(10) .132(3) 1.5000 C 3
C16 1.0360(10) .1456(9) .079(2) .132(3) 1.5000 C 3
C17 1.0660(10) .3783(8) .153(2) .132(3) 1.5000 C 3

loop_
_atom_type_symbol
_atom_type_description
_atom_type_scat_dispersion_real
_atom_type_scat_dispersion_imag
_atom_type_scat_source
Si V .029 .033 International_Tables_Vol_C
Sn 0 -1.862 .731 International_Tables_Vol_C
C 0 .000 .001 International_Tables_Vol_C

loop_
_geom_angle_atom_site_label_1
_geom_angle_atom_site_label_2
_geom_angle_atom_site_label_3
_geom_angle
Sn2 Si1 Sn3 110.7(2)
Sn2 Si1 Sn4 111.3(2)
Sn2 Si1 Sn5 109.4(2)
Sn3 Si1 Sn4 107.7(2)
Sn3 Si1 Sn5 108.9(2)
Sn4 Si1 Sn5 108.7(2)
Si1 Sn2 C15 112.0(3)
Si1 Sn2 C16 109.9(3)
Si1 Sn2 C17 109.9(3)
C15 Sn2 C16 108.7(3)
C15 Sn2 C17 108.6(3)
C16 Sn2 C17 107.6(3)
Si1 Sn3 C9 109.3(3)
Si1 Sn3 C10 108.9(3)
Si1 Sn3 C11 109.3(3)
C9 Sn3 C10 109.5(3)
C9 Sn3 C11 109.2(3)
C10 Sn3 C11 110.4(7)
Si1 Sn4 C6 109.3(3)
Si1 Sn4 C7 109.7(3)
Si1 Sn4 C8 109.1(3)
C6 Sn4 C7 108.5(3)
C6 Sn4 C8 109.4(7)
C7 Sn4 C8 110.7(3)
Si1 Sn5 C12 109.7(3)
Si1 Sn5 C13 109.3(3)
Si1 Sn5 C14 109.4(3)
C12 Sn5 C13 109.8(7)
C12 Sn5 C14 108.5(3)
C13 Sn5 C14 110.3(3)

loop_
_geom_bond_atom_site_label_1
_geom_bond_atom_site_label_2
_geom_bond_distance
Si1 Sn2 2.570(5)
Si1 Sn3 2.575(5)
Si1 Sn4 2.529(5)
Si1 Sn5 2.557(5)
Sn2 C15 2.110(10)
Sn2 C16 2.120(10)
Sn2 C17 2.130(10)
Sn3 C9 2.180(10)
Sn3 C10 2.240(10)
Sn3 C11 2.180(10)
Sn4 C6 2.180(10)
Sn4 C7 2.160(10)
Sn4 C8 2.240(10)
Sn5 C12 2.180(10)
Sn5 C13 2.220(10)
Sn5 C14 2.170(10)
